data_7126038
loop_
_publ_author_name
'Das, Mainak'
'Chitranshi, Sangya'
'Murugavel, M.'
'Adinarayana, B.'
'Suresh, Cherumuttathu H.'
'Srinivasan, A.'

_publ_section_title
;
 Isosmaragdyrin with an N<sub>3</sub>C<sub>2</sub> core: stabilization of
 Rh(i) and organo-Pt(ii) complexes.
;
_journal_issue 24
_journal_name_full 'Chemical communications (Cambridge, England)'
_journal_page_first 3551
_journal_page_last 3554
_journal_paper_doi 10.1039/d0cc00214c
_journal_volume 56
_journal_year 2020
_chemical_formula_moiety 'C54 H38 F5 N3 O2 Rh'
_chemical_formula_sum 'C54 H39 F5 N3 O2 Rh'
_chemical_formula_weight 959.79
_space_group_crystal_system orthorhombic
_space_group_IT_number 20
_space_group_name_Hall 'C 2c 2'
_space_group_name_H-M_alt 'C 2 2 21'
_atom_sites_solution_hydrogens mixed
_atom_sites_solution_primary direct
_audit_creation_date 2019-01-03
_audit_creation_method
;
Olex2 1.2
(compiled 2017.03.28 svn.r3405 for OlexSys, GUI svn.r5337)
;
_audit_update_record
;
2019-10-01 deposited with the CCDC.	2020-02-17 downloaded from the CCDC.
;
_cell_angle_alpha 90
_cell_angle_beta 90
_cell_angle_gamma 90
_cell_formula_units_Z 8
_cell_length_a 12.7471(2)
_cell_length_b 24.2024(4)
_cell_length_c 35.7587(13)
_cell_measurement_reflns_used 18253
_cell_measurement_temperature 296.87(10)
_cell_measurement_theta_max 75.9730
_cell_measurement_theta_min 3.8350
_cell_volume 11031.9(5)
_computing_cell_refinement 'CrysAlisPro 1.171.39.46b (Rigaku OD, 2018)'
_computing_data_collection 'CrysAlisPro 1.171.39.46b (Rigaku OD, 2018)'
_computing_data_reduction 'CrysAlisPro 1.171.39.46b (Rigaku OD, 2018)'
_computing_molecular_graphics 'Olex2 (Dolomanov et al., 2009)'
_computing_publication_material 'Olex2 (Dolomanov et al., 2009)'
_computing_structure_refinement 'ShelXL (Sheldrick, 2015)'
_computing_structure_solution 'SIR2004 (Burla et al., 2007)'
_diffrn_ambient_temperature 296.87(10)
_diffrn_detector_type 'Pilatus 200K'
_diffrn_measured_fraction_theta_full 1.000
_diffrn_measured_fraction_theta_max 0.926
_diffrn_measurement_details
;
List of Runs (angles in degrees, time in seconds):

  # Type    Start    End  Width  t~exp~   \w     \q     \k     \f   Frames
#--------------------------------------------------------------------------
  1  \w    -44.00   6.00   0.50    1.00    --    0.00 115.00-137.00  100
  2  \w     36.00 113.00   0.50    4.00    --  102.08-115.00 132.00  154
  3  \w     99.00 168.00   0.50    4.00    --  102.08 115.00-137.00  138
  4  \w     64.00 157.00   0.50    4.00    --  102.08 169.00   6.00  186
  5  \w    -67.00   1.00   0.50    1.00    --    0.00 -19.00 150.00  136
  6  \w    -65.00   1.00   0.50    1.00    --    0.00 -37.00  60.00  132
  7  \w     34.00 104.00   0.50    4.00    --  102.08 -15.00 120.00  140
  8  \w     39.00 105.00   0.50    4.00    --  102.08 -45.00 150.00  132
  9  \w     40.00 114.00   0.50    4.00    --  102.08 -61.00  60.00  148
 10  \w     39.00 105.00   0.50    4.00    --  102.08 -45.00  60.00  132
 11  \w    100.00 165.00   0.50    4.00    --  102.08  45.00  30.00  130
 12  \w     40.00 114.00   0.50    4.00    --  102.08 -61.00 150.00  148
 13  \w     36.00 103.00   0.50    4.00    --  102.08 -30.00  60.00  134
 14  \w    101.00 169.00   0.50    4.00    --  102.08  30.00 -30.00  136
 15  \w     39.00 105.00   0.50    4.00    --  102.08 -45.00 -90.00  132
 16  \w     49.00 140.00   0.50    4.00    --  102.08-169.00 -11.00  182
;
_diffrn_measurement_device 'four-circle diffractometer'
_diffrn_measurement_device_type 'SuperNova, Dual, Cu at home/near, Pilatus 200K'
_diffrn_measurement_method '\w scans'
_diffrn_radiation_type CuK\a
_diffrn_radiation_wavelength 1.54184
_diffrn_reflns_av_R_equivalents 0.0730
_diffrn_reflns_av_unetI/netI 0.0969
_diffrn_reflns_Laue_measured_fraction_full 1.000
_diffrn_reflns_Laue_measured_fraction_max 0.926
_diffrn_reflns_limit_h_max 16
_diffrn_reflns_limit_h_min -16
_diffrn_reflns_limit_k_max 30
_diffrn_reflns_limit_k_min -30
_diffrn_reflns_limit_l_max 44
_diffrn_reflns_limit_l_min -44
_diffrn_reflns_number 22736
_diffrn_reflns_point_group_measured_fraction_full 1.000
_diffrn_reflns_point_group_measured_fraction_max 0.925
_diffrn_reflns_theta_full 67.684
_diffrn_reflns_theta_max 84.760
_diffrn_reflns_theta_min 3.856
_exptl_absorpt_coefficient_mu 2.958
_exptl_absorpt_correction_T_max 1.00000
_exptl_absorpt_correction_T_min 0.46997
_exptl_absorpt_correction_type multi-scan
_exptl_absorpt_process_details
;
CrysAlisPro 1.171.39.46b (Rigaku Oxford Diffraction, 2018)
Empirical absorption correction using spherical harmonics,
 implemented in SCALE3 ABSPACK scaling algorithm.
;
_exptl_crystal_colour black
_exptl_crystal_colour_primary black
_exptl_crystal_density_diffrn 1.156
_exptl_crystal_description block
_exptl_crystal_F_000 3920
_exptl_crystal_size_max 0.22
_exptl_crystal_size_mid 0.15
_exptl_crystal_size_min 0.12
_refine_diff_density_max 1.885
_refine_diff_density_min -2.488
_refine_diff_density_rms 0.141
_refine_ls_abs_structure_details
;
 Refined as an inversion twin.
;
_refine_ls_abs_structure_Flack 0.51(2)
_refine_ls_extinction_method none
_refine_ls_goodness_of_fit_ref 1.120
_refine_ls_hydrogen_treatment constr
_refine_ls_matrix_type full
_refine_ls_number_parameters 592
_refine_ls_number_reflns 11555
_refine_ls_number_restraints 582
_refine_ls_restrained_S_all 1.108
_refine_ls_R_factor_all 0.1123
_refine_ls_R_factor_gt 0.1014
_refine_ls_shift/su_max 0.000
_refine_ls_shift/su_mean 0.000
_refine_ls_structure_factor_coef Fsqd
_refine_ls_weighting_details 'w=1/[\s^2^(Fo^2^)+(0.2000P)^2^] where P=(Fo^2^+2Fc^2^)/3'
_refine_ls_weighting_scheme calc
_refine_ls_wR_factor_gt 0.2736
_refine_ls_wR_factor_ref 0.2901
_reflns_Friedel_coverage 0.843
_reflns_Friedel_fraction_full 1.000
_reflns_Friedel_fraction_max 0.924
_reflns_number_gt 9035
_reflns_number_total 11555
_reflns_threshold_expression 'I > 2\s(I)'
_cod_data_source_file d0cc00214c2.cif
_cod_data_source_block as-py-ism-rh
_cod_depositor_comments 'Adding full bibliography for 7126036--7126038.cif.'
_cod_database_code 7126038
_shelx_shelxl_version_number 2016/6
_shelx_space_group_comment
;
The symmetry employed for this shelxl refinement is uniquely defined
by the following loop, which should always be used as a source of
symmetry information in preference to the above space-group names.
They are only intended as comments.
;
_shelx_estimated_absorpt_t_max 0.718
_shelx_estimated_absorpt_t_min 0.562
_olex2_refinement_description
;
1. Twinned data refinement
 Scales: 0.49(2)
 0.51(2)
2. Fixed Uiso
 At 1.2 times of:
  All C(H) groups
 At 1.5 times of:
  All C(H,H,H) groups
3. Restrained distances
 C48-C47 \\sim C52-C51 \\sim C50-C49
 with sigma of 0.02
4. Rigid bond restraints
 C28, C17, C18, C19, C20, C21
 with sigma for 1-2 distances of 0.01 and sigma for 1-3 distances of 0.01
 O1, O2
 with sigma for 1-2 distances of 0.01 and sigma for 1-3 distances of 0.01
5. Rigid body (RIGU) restrains
 All non-hydrogen atoms
 with sigma for 1-2 distances of 0.004 and sigma for 1-3 distances of 0.004
6.a Riding coordinates:
 C36(H36A,H36B,H36C)
6.b Ternary CH refined with riding coordinates:
 C39(H39)
6.c Aromatic/amide H refined with riding coordinates:
 C13(H13), C14(H14), C27(H27), C4(H4), C3(H3), C28(H28), C25(H25), C18(H18),
 C33(H33), C20(H20), C23(H23), C24(H24), C19(H19), C2(H2), C9(H9), C31(H31),
 C42(H42), C8(H8), C40(H40)
6.d Idealised Me refined as rotating group:
 C37(H37A,H37B,H37C), C46(H46A,H46B,H46C), C35(H35A,H35B,H35C), C44(H44A,H44B,
 H44C), C45(H45A,H45B,H45C)
;
_olex2_submission_special_instructions 'No special instructions were received'
_oxdiff_exptl_absorpt_empirical_details
;
Empirical correction (ABSPACK) includes:
- Absorption correction using spherical harmonics
- Frame scaling
;

loop_
_space_group_symop_operation_xyz
'x, y, z'
'-x, -y, z+1/2'
'x, -y, -z'
'-x, y, -z+1/2'
'x+1/2, y+1/2, z'
'-x+1/2, -y+1/2, z+1/2'
'x+1/2, -y+1/2, -z'
'-x+1/2, y+1/2, -z+1/2'

loop_
_atom_site_label
_atom_site_type_symbol
_atom_site_fract_x
_atom_site_fract_y
_atom_site_fract_z
_atom_site_U_iso_or_equiv
_atom_site_adp_type
_atom_site_occupancy
_atom_site_site_symmetry_order
_atom_site_calc_flag
_atom_site_refinement_flags_posn
_atom_site_refinement_flags_adp
_atom_site_refinement_flags_occupancy
_atom_site_disorder_assembly
_atom_site_disorder_group
Rh1 Rh 0.28731(5) -0.29800(3) -0.36148(2) 0.0549(3) Uani 1 1 d . U . . .
F5 F 0.7065(7) -0.2989(5) -0.4162(3) 0.112(3) Uani 1 1 d . U . . .
F1 F 0.4186(8) -0.3007(7) -0.4970(4) 0.135(4) Uani 1 1 d . U . . .
F4 F 0.8373(8) -0.2972(8) -0.4736(5) 0.162(5) Uani 1 1 d . U . . .
F2 F 0.5564(13) -0.3032(11) -0.5550(4) 0.188(8) Uani 1 1 d . U . . .
F3 F 0.7595(11) -0.2957(8) -0.5422(4) 0.151(5) Uani 1 1 d . U . . .
O2 O 0.1153(7) -0.2160(3) -0.3502(5) 0.118(5) Uani 1 1 d . U . . .
O1 O 0.1168(6) -0.3785(4) -0.3446(5) 0.136(6) Uani 1 1 d . U . . .
N2 N 0.3964(6) -0.3617(3) -0.3770(3) 0.0496(18) Uani 1 1 d . U . . .
N1 N 0.3964(6) -0.2365(3) -0.3780(3) 0.055(2) Uani 1 1 d . U . . .
N3 N 0.3396(8) -0.2994(4) -0.2471(3) 0.066(2) Uani 1 1 d . U . . .
C13 C 0.4974(8) -0.1939(3) -0.4238(3) 0.051(2) Uani 1 1 d . U . . .
H13 H 0.541966 -0.190108 -0.444197 0.061 Uiso 1 1 calc R . . . .
C10 C 0.4604(9) -0.3500(5) -0.4046(4) 0.062(3) Uani 1 1 d . U . . .
C11 C 0.4863(8) -0.2989(4) -0.4217(3) 0.059(2) Uani 1 1 d . U . . .
C15 C 0.3878(7) -0.1789(3) -0.3762(3) 0.0472(19) Uani 1 1 d . U . . .
C14 C 0.4543(8) -0.1519(4) -0.4031(3) 0.055(2) Uani 1 1 d . U . . .
H14 H 0.465581 -0.114153 -0.405861 0.066 Uiso 1 1 calc R . . . .
C12 C 0.4594(8) -0.2463(3) -0.4075(3) 0.0474(19) Uani 1 1 d . U . . .
C34 C 0.2651(11) -0.5352(5) -0.3831(5) 0.077(3) Uani 1 1 d . U . . .
C17 C 0.3098(7) -0.1544(4) -0.3093(3) 0.052(2) Uani 1 1 d . U . . .
C27 C 0.3507(8) -0.3986(4) -0.2874(4) 0.063(2) Uani 1 1 d . U . . .
H27 H 0.395067 -0.372632 -0.298322 0.076 Uiso 1 1 calc R . . . .
C4 C 0.2450(11) -0.4827(5) -0.2924(5) 0.087(4) Uani 1 1 d . U . . .
H4 H 0.219169 -0.512841 -0.305656 0.105 Uiso 1 1 calc R . . . .
C1 C 0.3226(9) -0.3951(4) -0.2481(4) 0.063(2) Uani 1 1 d . U . . .
C47 C 0.5591(9) -0.2960(5) -0.4538(3) 0.068(2) Uani 1 1 d D U . . .
C3 C 0.2210(10) -0.4765(4) -0.2554(5) 0.082(3) Uani 1 1 d . U . . .
H3 H 0.175404 -0.501591 -0.244242 0.098 Uiso 1 1 calc R . . . .
C5 C 0.3066(8) -0.4448(4) -0.3096(3) 0.055(2) Uani 1 1 d . U . . .
C21 C 0.3224(8) -0.2036(4) -0.2533(3) 0.0526(17) Uani 1 1 d . U . . .
C22 C 0.3527(9) -0.2505(4) -0.2287(3) 0.059(2) Uani 1 1 d . U . . .
C16 C 0.3456(8) -0.1432(4) -0.3466(4) 0.056(2) Uani 1 1 d . U . . .
C28 C 0.3417(8) -0.2010(4) -0.2875(2) 0.0531(19) Uani 1 1 d . U . . .
H28 H 0.377498 -0.229855 -0.298957 0.064 Uiso 1 1 calc R . . . .
C43 C 0.4226(9) -0.0496(4) -0.3387(4) 0.064(3) Uani 1 1 d . U . . .
C29 C 0.3500(10) -0.5157(4) -0.3568(5) 0.076(3) Uani 1 1 d . U . . .
C25 C 0.3841(10) -0.3484(5) -0.1920(4) 0.067(3) Uani 1 1 d . U . . .
H25 H 0.391777 -0.382574 -0.180368 0.081 Uiso 1 1 calc R . . . .
C18 C 0.2417(9) -0.1160(4) -0.2912(3) 0.062(2) Uani 1 1 d . U . . .
H18 H 0.212091 -0.087991 -0.305546 0.074 Uiso 1 1 calc R . . . .
C6 C 0.3459(7) -0.4547(3) -0.3482(3) 0.054(2) Uani 1 1 d . U . . .
C7 C 0.3907(9) -0.4199(4) -0.3728(4) 0.062(3) Uani 1 1 d . U . . .
C26 C 0.3544(9) -0.3453(5) -0.2269(3) 0.058(2) Uani 1 1 d . U . . .
C52 C 0.6638(10) -0.2985(6) -0.4515(4) 0.078(3) Uani 1 1 d D U . . .
C33 C 0.2640(11) -0.5916(5) -0.3893(5) 0.088(4) Uani 1 1 d . U . . .
H33 H 0.212895 -0.606513 -0.404879 0.106 Uiso 1 1 calc R . . . .
C20 C 0.2610(11) -0.1618(5) -0.2337(3) 0.064(3) Uani 1 1 d . U . . .
H20 H 0.249920 -0.163555 -0.208048 0.076 Uiso 1 1 calc R . . . .
C23 C 0.3863(9) -0.2490(5) -0.1907(4) 0.064(2) Uani 1 1 d . U . . .
H23 H 0.395955 -0.215599 -0.178360 0.076 Uiso 1 1 calc R . . . .
C53 C 0.1883(8) -0.3503(5) -0.3512(5) 0.076(4) Uani 1 1 d . U . . .
C38 C 0.3440(9) -0.0833(4) -0.3556(4) 0.062(2) Uani 1 1 d . U . . .
C24 C 0.4044(9) -0.2997(6) -0.1724(3) 0.069(2) Uani 1 1 d . U . . .
H24 H 0.429043 -0.300659 -0.147900 0.082 Uiso 1 1 calc R . . . .
C19 C 0.2186(14) -0.1180(4) -0.2559(5) 0.089(5) Uani 1 1 d . U . . .
H19 H 0.175376 -0.091358 -0.245233 0.107 Uiso 1 1 calc R . . . .
C37 C 0.1858(12) -0.4998(8) -0.3989(5) 0.094(4) Uani 1 1 d . U . . .
H37A H 0.158046 -0.516534 -0.421156 0.140 Uiso 1 1 calc GR . . . .
H37B H 0.216183 -0.464656 -0.405044 0.140 Uiso 1 1 calc GR . . . .
H37C H 0.130317 -0.494635 -0.381099 0.140 Uiso 1 1 calc GR . . . .
C2 C 0.2589(13) -0.4376(6) -0.2355(5) 0.092(5) Uani 1 1 d . U . . .
H2 H 0.242173 -0.437779 -0.210224 0.111 Uiso 1 1 calc R . . . .
C9 C 0.4995(11) -0.3997(5) -0.4213(4) 0.069(3) Uani 1 1 d . U . . .
H9 H 0.547352 -0.402250 -0.440838 0.082 Uiso 1 1 calc R . . . .
C30 C 0.4141(10) -0.5500(4) -0.3406(5) 0.073(3) Uani 1 1 d . U . . .
C54 C 0.1863(9) -0.2482(6) -0.3528(5) 0.077(4) Uani 1 1 d . U . . .
C31 C 0.4114(13) -0.6085(5) -0.3489(5) 0.085(4) Uani 1 1 d . U . . .
H31 H 0.459991 -0.631714 -0.337580 0.102 Uiso 1 1 calc R . . . .
C42 C 0.4201(11) 0.0105(4) -0.3451(4) 0.072(3) Uani 1 1 d . U . . .
H42 H 0.469039 0.033289 -0.333494 0.086 Uiso 1 1 calc R . . . .
C8 C 0.4549(12) -0.4409(5) -0.4038(5) 0.075(3) Uani 1 1 d . U . . .
H8 H 0.462733 -0.477982 -0.409994 0.090 Uiso 1 1 calc R . . . .
C51 C 0.7343(12) -0.2965(8) -0.4783(5) 0.090(3) Uani 1 1 d D U . . .
C48 C 0.5293(11) -0.2986(7) -0.4894(4) 0.082(3) Uani 1 1 d D U . . .
C46 C 0.5114(18) -0.0732(8) -0.3157(8) 0.139(10) Uani 1 1 d . U . . .
H46A H 0.484357 -0.100774 -0.298913 0.208 Uiso 1 1 calc GR . . . .
H46B H 0.543915 -0.044231 -0.301489 0.208 Uiso 1 1 calc GR . . . .
H46C H 0.562384 -0.089760 -0.331969 0.208 Uiso 1 1 calc GR . . . .
C41 C 0.3475(13) 0.0323(5) -0.3677(5) 0.082(4) Uani 1 1 d . U . . .
C35 C 0.4945(11) -0.5314(5) -0.3129(5) 0.086(4) Uani 1 1 d . U . . .
H35A H 0.491911 -0.491875 -0.310653 0.129 Uiso 1 1 calc GR . . . .
H35B H 0.562938 -0.542367 -0.321284 0.129 Uiso 1 1 calc GR . . . .
H35C H 0.480163 -0.547922 -0.289079 0.129 Uiso 1 1 calc GR . . . .
C40 C 0.2747(14) 0.0000(4) -0.3838(3) 0.075(3) Uani 1 1 d . U . . .
H40 H 0.221723 0.016767 -0.397585 0.090 Uiso 1 1 calc R . . . .
C49 C 0.5880(13) -0.2920(8) -0.5201(5) 0.095(4) Uani 1 1 d D U . . .
C36 C 0.335(2) -0.6902(5) -0.3791(8) 0.147(10) Uani 1 1 d . U . . .
H36A H 0.272893 -0.698403 -0.393263 0.221 Uiso 1 1 d R . . . .
H36B H 0.332193 -0.709132 -0.355543 0.221 Uiso 1 1 d R . . . .
H36C H 0.395673 -0.702052 -0.392783 0.221 Uiso 1 1 d R . . . .
C44 C 0.1848(14) -0.0911(6) -0.3943(7) 0.109(6) Uani 1 1 d . U . . .
H44A H 0.199642 -0.105178 -0.418848 0.163 Uiso 1 1 calc GR . . . .
H44B H 0.124718 -0.067211 -0.395433 0.163 Uiso 1 1 calc GR . . . .
H44C H 0.170463 -0.121317 -0.377684 0.163 Uiso 1 1 calc GR . . . .
C32 C 0.3435(12) -0.6293(5) -0.3716(6) 0.097(5) Uani 1 1 d . U . . .
C50 C 0.6908(12) -0.2903(7) -0.5109(5) 0.098(4) Uani 1 1 d D U . . .
C39 C 0.2745(11) -0.0603(4) -0.3807(4) 0.066(3) Uani 1 1 d . U . . .
H39 H 0.318277 -0.066713 -0.402810 0.079 Uiso 1 1 calc R . . . .
C45 C 0.349(2) 0.0934(6) -0.3755(6) 0.113(6) Uani 1 1 d . U . . .
H45A H 0.342420 0.113303 -0.352389 0.170 Uiso 1 1 calc GR . . . .
H45B H 0.291299 0.102703 -0.391611 0.170 Uiso 1 1 calc GR . . . .
H45C H 0.413721 0.103110 -0.387437 0.170 Uiso 1 1 calc GR . . . .

loop_
_atom_site_aniso_label
_atom_site_aniso_U_11
_atom_site_aniso_U_22
_atom_site_aniso_U_33
_atom_site_aniso_U_23
_atom_site_aniso_U_13
_atom_site_aniso_U_12
Rh1 0.0392(3) 0.0460(3) 0.0796(5) -0.0019(3) 0.0023(3) 0.0004(2)
F5 0.068(4) 0.147(8) 0.122(6) -0.013(7) 0.011(4) -0.010(7)
F1 0.084(5) 0.189(13) 0.133(9) 0.022(10) 0.003(6) -0.006(8)
F4 0.060(4) 0.202(13) 0.222(13) -0.036(13) 0.050(6) -0.018(8)
F2 0.149(12) 0.32(2) 0.099(7) -0.021(12) 0.014(7) -0.027(17)
F3 0.133(9) 0.200(14) 0.121(8) -0.027(10) 0.045(7) -0.019(10)
O2 0.046(4) 0.050(4) 0.258(17) -0.005(6) 0.025(6) 0.025(3)
O1 0.026(3) 0.067(5) 0.32(2) 0.021(8) 0.021(6) -0.013(3)
N2 0.036(3) 0.034(3) 0.078(5) 0.000(3) 0.006(3) 0.006(2)
N1 0.042(4) 0.030(3) 0.092(6) 0.015(3) 0.004(4) -0.011(2)
N3 0.082(6) 0.050(4) 0.065(5) -0.014(4) -0.006(4) 0.011(4)
C13 0.065(5) 0.035(4) 0.052(5) 0.010(3) 0.023(4) 0.003(3)
C10 0.060(5) 0.057(4) 0.069(7) -0.016(4) 0.021(5) -0.001(4)
C11 0.059(5) 0.048(4) 0.070(6) -0.005(5) 0.002(4) -0.014(4)
C15 0.041(4) 0.031(3) 0.070(6) 0.005(3) 0.006(4) -0.005(3)
C14 0.053(5) 0.038(4) 0.073(7) -0.006(4) 0.021(5) 0.001(3)
C12 0.054(4) 0.034(3) 0.054(5) 0.005(3) 0.007(4) -0.001(3)
C34 0.070(7) 0.056(5) 0.105(10) -0.024(6) 0.014(6) -0.008(4)
C17 0.044(4) 0.038(4) 0.073(5) -0.016(3) 0.010(4) 0.008(3)
C27 0.051(5) 0.043(4) 0.096(7) 0.004(4) 0.021(5) -0.010(4)
C4 0.072(7) 0.042(5) 0.148(10) 0.001(6) 0.033(8) -0.008(4)
C1 0.066(5) 0.039(4) 0.084(6) 0.010(4) -0.005(5) 0.009(4)
C47 0.072(5) 0.049(4) 0.082(6) -0.013(5) 0.018(4) 0.005(5)
C3 0.054(6) 0.048(4) 0.143(10) 0.002(6) 0.005(6) 0.022(4)
C5 0.053(5) 0.046(4) 0.067(5) 0.009(4) -0.003(4) -0.003(3)
C21 0.055(4) 0.055(4) 0.048(4) -0.019(4) -0.002(3) -0.016(4)
C22 0.059(5) 0.055(4) 0.063(5) -0.004(4) 0.011(4) -0.014(4)
C16 0.049(5) 0.038(4) 0.082(6) -0.002(4) 0.001(4) 0.001(3)
C28 0.067(5) 0.050(4) 0.043(3) -0.035(3) -0.017(3) 0.004(4)
C43 0.065(6) 0.040(4) 0.085(8) 0.009(5) 0.002(5) -0.004(4)
C29 0.073(6) 0.030(4) 0.125(11) -0.012(5) 0.002(6) -0.006(4)
C25 0.067(6) 0.073(6) 0.062(6) 0.007(5) -0.001(5) -0.002(5)
C18 0.062(5) 0.053(5) 0.070(5) -0.006(4) 0.015(5) 0.008(4)
C6 0.049(4) 0.026(3) 0.087(6) -0.011(3) -0.006(4) 0.002(3)
C7 0.064(6) 0.039(4) 0.084(7) -0.004(4) 0.004(5) -0.001(4)
C26 0.060(5) 0.066(5) 0.048(5) 0.007(4) 0.008(4) -0.001(4)
C52 0.072(5) 0.066(6) 0.096(7) -0.007(7) 0.024(5) -0.016(6)
C33 0.070(7) 0.067(6) 0.128(12) -0.035(7) 0.026(7) -0.018(5)
C20 0.090(8) 0.059(5) 0.042(5) -0.003(4) 0.024(5) -0.004(4)
C23 0.053(5) 0.072(5) 0.065(6) -0.002(5) -0.001(4) -0.010(4)
C53 0.033(4) 0.061(5) 0.134(13) -0.005(6) 0.000(5) 0.007(3)
C38 0.072(6) 0.038(4) 0.076(7) 0.002(4) 0.005(5) 0.003(4)
C24 0.062(5) 0.087(6) 0.057(5) 0.005(5) -0.011(4) -0.010(6)
C19 0.121(11) 0.045(5) 0.102(8) 0.012(5) 0.060(8) 0.026(6)
C37 0.069(8) 0.111(11) 0.101(11) -0.023(9) -0.014(7) 0.005(7)
C2 0.097(10) 0.062(6) 0.118(11) 0.006(6) 0.036(9) -0.017(6)
C9 0.077(7) 0.057(5) 0.072(7) -0.009(5) 0.011(5) 0.000(5)
C30 0.070(6) 0.036(4) 0.113(10) 0.000(5) 0.025(5) 0.011(4)
C54 0.049(5) 0.076(6) 0.106(11) 0.015(7) 0.000(5) 0.002(4)
C31 0.104(9) 0.037(4) 0.114(11) -0.005(5) 0.030(7) 0.007(5)
C42 0.089(7) 0.037(4) 0.089(8) -0.010(5) 0.009(6) 0.002(4)
C8 0.089(8) 0.053(5) 0.084(8) -0.010(5) 0.007(6) -0.008(5)
C51 0.078(6) 0.087(8) 0.104(7) -0.018(9) 0.027(5) -0.009(7)
C48 0.081(6) 0.084(8) 0.082(6) 0.006(8) 0.014(5) 0.010(7)
C46 0.114(14) 0.088(10) 0.21(3) 0.052(13) -0.069(15) -0.045(10)
C41 0.105(9) 0.039(4) 0.102(10) 0.003(5) 0.004(7) 0.007(5)
C35 0.069(7) 0.050(5) 0.140(12) -0.003(6) 0.003(7) 0.024(5)
C40 0.128(10) 0.046(4) 0.052(5) 0.008(4) -0.011(7) 0.013(5)
C49 0.101(7) 0.092(10) 0.091(7) -0.009(8) 0.017(6) -0.027(8)
C36 0.169(19) 0.038(6) 0.23(3) -0.027(9) 0.097(18) -0.029(7)
C44 0.091(10) 0.064(7) 0.172(19) -0.004(9) -0.044(11) 0.000(6)
C32 0.081(7) 0.053(5) 0.158(14) -0.026(7) 0.046(7) -0.003(5)
C50 0.099(7) 0.091(10) 0.105(8) 0.005(8) 0.028(6) -0.035(8)
C39 0.072(6) 0.046(4) 0.081(7) 0.002(5) 0.000(5) 0.006(4)
C45 0.146(16) 0.050(6) 0.144(16) -0.004(7) 0.008(13) 0.020(7)

loop_
_atom_type_symbol
_atom_type_description
_atom_type_scat_dispersion_real
_atom_type_scat_dispersion_imag
_atom_type_scat_source
C C 0.0181 0.0091 'International Tables Vol C Tables 4.2.6.8 and 6.1.1.4'
H H 0.0000 0.0000 'International Tables Vol C Tables 4.2.6.8 and 6.1.1.4'
F F 0.0727 0.0534 'International Tables Vol C Tables 4.2.6.8 and 6.1.1.4'
N N 0.0311 0.0180 'International Tables Vol C Tables 4.2.6.8 and 6.1.1.4'
O O 0.0492 0.0322 'International Tables Vol C Tables 4.2.6.8 and 6.1.1.4'
Rh Rh 0.0927 3.6045 'International Tables Vol C Tables 4.2.6.8 and 6.1.1.4'

loop_
_geom_angle_atom_site_label_1
_geom_angle_atom_site_label_2
_geom_angle_atom_site_label_3
_geom_angle
_geom_angle_site_symmetry_1
_geom_angle_site_symmetry_3
_geom_angle_publ_flag
N1 Rh1 N2 90.4(3) . . ?
C53 Rh1 N2 90.1(4) . . ?
C53 Rh1 N1 175.2(6) . . ?
C54 Rh1 N2 173.2(6) . . ?
C54 Rh1 N1 92.7(5) . . ?
C54 Rh1 C53 86.2(5) . . ?
C10 N2 Rh1 116.2(7) . . ?
C10 N2 C7 109.0(9) . . ?
C7 N2 Rh1 130.7(7) . . ?
C15 N1 Rh1 129.4(7) . . ?
C12 N1 Rh1 119.2(6) . . ?
C12 N1 C15 104.8(8) . . ?
C26 N3 C22 116.3(9) . . ?
C14 C13 H13 126.5 . . ?
C14 C13 C12 107.0(8) . . ?
C12 C13 H13 126.5 . . ?
N2 C10 C11 131.1(9) . . ?
N2 C10 C9 110.4(10) . . ?
C11 C10 C9 118.2(10) . . ?
C10 C11 C47 121.4(10) . . ?
C12 C11 C10 125.1(9) . . ?
C12 C11 C47 112.9(9) . . ?
N1 C15 C14 112.1(9) . . ?
N1 C15 C16 130.3(9) . . ?
C14 C15 C16 115.4(8) . . ?
C13 C14 C15 105.0(8) . . ?
C13 C14 H14 127.5 . . ?
C15 C14 H14 127.5 . . ?
N1 C12 C13 110.8(7) . . ?
N1 C12 C11 125.7(8) . . ?
C11 C12 C13 123.5(8) . . ?
C33 C34 C29 114.6(14) . . ?
C33 C34 C37 121.1(15) . . ?
C37 C34 C29 124.2(11) . . ?
C28 C17 C16 124.4(8) . . ?
C18 C17 C16 119.5(9) . . ?
C18 C17 C28 116.1(10) . . ?
C1 C27 H27 121.1 . . ?
C1 C27 C5 117.9(9) . . ?
C5 C27 H27 121.1 . . ?
C3 C4 H4 120.2 . . ?
C5 C4 H4 120.2 . . ?
C5 C4 C3 119.6(13) . . ?
C27 C1 C26 118.4(9) . . ?
C2 C1 C27 114.5(12) . . ?
C2 C1 C26 126.8(13) . . ?
C52 C47 C11 125.1(12) . . ?
C48 C47 C11 124.3(11) . . ?
C48 C47 C52 110.0(12) . . ?
C4 C3 H3 118.8 . . ?
C2 C3 C4 122.4(15) . . ?
C2 C3 H3 118.8 . . ?
C27 C5 C6 119.3(9) . . ?
C4 C5 C27 119.2(12) . . ?
C4 C5 C6 120.5(11) . . ?
C28 C21 C22 124.5(10) . . ?
C28 C21 C20 122.7(10) . . ?
C20 C21 C22 112.7(9) . . ?
N3 C22 C21 110.3(9) . . ?
N3 C22 C23 121.2(10) . . ?
C23 C22 C21 128.5(9) . . ?
C15 C16 C38 115.0(10) . . ?
C17 C16 C15 132.5(8) . . ?
C17 C16 C38 112.4(9) . . ?
C17 C28 H28 119.4 . . ?
C21 C28 C17 121.1(9) . . ?
C21 C28 H28 119.4 . . ?
C38 C43 C42 118.9(11) . . ?
C38 C43 C46 122.7(10) . . ?
C42 C43 C46 118.4(12) . . ?
C34 C29 C6 114.1(11) . . ?
C30 C29 C34 121.9(10) . . ?
C30 C29 C6 123.8(13) . . ?
C26 C25 H25 120.5 . . ?
C26 C25 C24 119.0(12) . . ?
C24 C25 H25 120.5 . . ?
C17 C18 H18 118.1 . . ?
C19 C18 C17 123.7(11) . . ?
C19 C18 H18 118.1 . . ?
C5 C6 C29 111.1(10) . . ?
C7 C6 C5 130.5(8) . . ?
C7 C6 C29 117.6(11) . . ?
N2 C7 C8 103.7(10) . . ?
C6 C7 N2 135.3(11) . . ?
C6 C7 C8 120.9(9) . . ?
N3 C26 C1 111.1(9) . . ?
C25 C26 N3 127.1(11) . . ?
C25 C26 C1 121.5(11) . . ?
C47 C52 F5 116.8(11) . . ?
C51 C52 F5 113.6(13) . . ?
C51 C52 C47 129.4(16) . . ?
C34 C33 H33 119.2 . . ?
C34 C33 C32 121.6(15) . . ?
C32 C33 H33 119.2 . . ?
C21 C20 H20 121.6 . . ?
C19 C20 C21 116.8(10) . . ?
C19 C20 H20 121.6 . . ?
C22 C23 H23 121.0 . . ?
C24 C23 C22 118.1(11) . . ?
C24 C23 H23 121.0 . . ?
O1 C53 Rh1 171.9(9) . . ?
C43 C38 C16 117.1(10) . . ?
C39 C38 C16 123.0(11) . . ?
C39 C38 C43 119.7(9) . . ?
C25 C24 C23 118.1(10) . . ?
C25 C24 H24 121.0 . . ?
C23 C24 H24 121.0 . . ?
C18 C19 C20 118.8(10) . . ?
C18 C19 H19 120.6 . . ?
C20 C19 H19 120.6 . . ?
C34 C37 H37A 109.5 . . ?
C34 C37 H37B 109.5 . . ?
C34 C37 H37C 109.5 . . ?
H37A C37 H37B 109.5 . . ?
H37A C37 H37C 109.5 . . ?
H37B C37 H37C 109.5 . . ?
C1 C2 H2 116.9 . . ?
C3 C2 C1 126.2(17) . . ?
C3 C2 H2 116.9 . . ?
C10 C9 H9 126.6 . . ?
C8 C9 C10 106.8(11) . . ?
C8 C9 H9 126.6 . . ?
C29 C30 C31 121.2(15) . . ?
C29 C30 C35 122.2(10) . . ?
C31 C30 C35 116.6(13) . . ?
O2 C54 Rh1 174.0(16) . . ?
C30 C31 H31 119.1 . . ?
C32 C31 C30 121.9(15) . . ?
C32 C31 H31 119.1 . . ?
C43 C42 H42 120.1 . . ?
C41 C42 C43 119.9(12) . . ?
C41 C42 H42 120.1 . . ?
C7 C8 H8 125.0 . . ?
C9 C8 C7 109.9(11) . . ?
C9 C8 H8 125.0 . . ?
C52 C51 F4 125.7(17) . . ?
C50 C51 F4 122.6(14) . . ?
C50 C51 C52 111.5(15) . . ?
C47 C48 F1 117.5(12) . . ?
C47 C48 C49 128.4(14) . . ?
C49 C48 F1 113.4(13) . . ?
C43 C46 H46A 109.5 . . ?
C43 C46 H46B 109.5 . . ?
C43 C46 H46C 109.5 . . ?
H46A C46 H46B 109.5 . . ?
H46A C46 H46C 109.5 . . ?
H46B C46 H46C 109.5 . . ?
C42 C41 C40 120.5(11) . . ?
C42 C41 C45 119.4(16) . . ?
C40 C41 C45 120.1(16) . . ?
C30 C35 H35A 109.5 . . ?
C30 C35 H35B 109.5 . . ?
C30 C35 H35C 109.5 . . ?
H35A C35 H35B 109.5 . . ?
H35A C35 H35C 109.5 . . ?
H35B C35 H35C 109.5 . . ?
C41 C40 H40 118.3 . . ?
C41 C40 C39 123.3(13) . . ?
C39 C40 H40 118.3 . . ?
F2 C49 C48 125.0(15) . . ?
F2 C49 C50 121.8(17) . . ?
C48 C49 C50 110.1(15) . . ?
H36A C36 H36B 109.5 . . ?
H36A C36 H36C 109.5 . . ?
H36B C36 H36C 109.5 . . ?
C32 C36 H36A 111.0 . . ?
C32 C36 H36B 108.3 . . ?
C32 C36 H36C 109.1 . . ?
H44A C44 H44B 109.5 . . ?
H44A C44 H44C 109.5 . . ?
H44B C44 H44C 109.5 . . ?
C39 C44 H44A 109.5 . . ?
C39 C44 H44B 109.5 . . ?
C39 C44 H44C 109.5 . . ?
C31 C32 C33 118.7(11) . . ?
C31 C32 C36 123(2) . . ?
C36 C32 C33 118.1(19) . . ?
C51 C50 F3 115.5(15) . . ?
C51 C50 C49 129.1(15) . . ?
C49 C50 F3 113.5(16) . . ?
C38 C39 C40 116.8(12) . . ?
C38 C39 C44 121.2(12) . . ?
C38 C39 H39 95.5 . . ?
C40 C39 H39 95.5 . . ?
C44 C39 C40 119.2(13) . . ?
C44 C39 H39 95.5 . . ?
C41 C45 H45A 109.5 . . ?
C41 C45 H45B 109.5 . . ?
C41 C45 H45C 109.5 . . ?
H45A C45 H45B 109.5 . . ?
H45A C45 H45C 109.5 . . ?
H45B C45 H45C 109.5 . . ?

loop_
_geom_bond_atom_site_label_1
_geom_bond_atom_site_label_2
_geom_bond_distance
_geom_bond_site_symmetry_2
_geom_bond_publ_flag
Rh1 N2 2.148(7) . ?
Rh1 N1 2.120(7) . ?
Rh1 C53 1.825(12) . ?
Rh1 C54 1.791(13) . ?
F5 C52 1.375(18) . ?
F1 C48 1.439(18) . ?
F4 C51 1.324(19) . ?
F2 C49 1.34(2) . ?
F3 C50 1.43(2) . ?
O2 C54 1.197(15) . ?
O1 C53 1.164(14) . ?
N2 C10 1.312(14) . ?
N2 C7 1.419(12) . ?
N1 C15 1.400(10) . ?
N1 C12 1.346(14) . ?
N3 C22 1.364(13) . ?
N3 C26 1.339(14) . ?
C13 H13 0.9300 . ?
C13 C14 1.372(12) . ?
C13 C12 1.477(11) . ?
C10 C11 1.419(15) . ?
C10 C9 1.434(15) . ?
C11 C12 1.413(14) . ?
C11 C47 1.479(15) . ?
C15 C14 1.439(13) . ?
C15 C16 1.470(15) . ?
C14 H14 0.9300 . ?
C34 C29 1.51(2) . ?
C34 C33 1.383(17) . ?
C34 C37 1.44(2) . ?
C17 C16 1.435(17) . ?
C17 C28 1.431(15) . ?
C17 C18 1.426(12) . ?
C27 H27 0.9300 . ?
C27 C1 1.455(19) . ?
C27 C5 1.482(15) . ?
C4 H4 0.9300 . ?
C4 C3 1.37(2) . ?
C4 C5 1.357(15) . ?
C1 C26 1.479(16) . ?
C1 C2 1.385(16) . ?
C47 C52 1.339(17) . ?
C47 C48 1.327(16) . ?
C3 H3 0.9300 . ?
C3 C2 1.27(2) . ?
C5 C6 1.487(17) . ?
C21 C22 1.487(16) . ?
C21 C28 1.249(14) . ?
C21 C20 1.457(14) . ?
C22 C23 1.425(17) . ?
C16 C38 1.484(13) . ?
C28 H28 0.9300 . ?
C43 C38 1.427(16) . ?
C43 C42 1.473(14) . ?
C43 C46 1.51(2) . ?
C29 C6 1.509(11) . ?
C29 C30 1.300(19) . ?
C25 H25 0.9300 . ?
C25 C26 1.306(16) . ?
C25 C24 1.396(18) . ?
C18 H18 0.9300 . ?
C18 C19 1.296(18) . ?
C6 C7 1.345(16) . ?
C7 C8 1.467(19) . ?
C52 C51 1.315(15) . ?
C33 H33 0.9300 . ?
C33 C32 1.51(3) . ?
C20 H20 0.9300 . ?
C20 C19 1.431(18) . ?
C23 H23 0.9300 . ?
C23 C24 1.410(18) . ?
C38 C39 1.379(18) . ?
C24 H24 0.9300 . ?
C19 H19 0.9300 . ?
C37 H37A 0.9600 . ?
C37 H37B 0.9600 . ?
C37 H37C 0.9600 . ?
C2 H2 0.9300 . ?
C9 H9 0.9300 . ?
C9 C8 1.307(18) . ?
C30 C31 1.447(14) . ?
C30 C35 1.49(2) . ?
C31 H31 0.9300 . ?
C31 C32 1.29(3) . ?
C42 H42 0.9300 . ?
C42 C41 1.34(2) . ?
C8 H8 0.9300 . ?
C51 C50 1.30(2) . ?
C48 C49 1.34(2) . ?
C46 H46A 0.9600 . ?
C46 H46B 0.9600 . ?
C46 H46C 0.9600 . ?
C41 C40 1.34(2) . ?
C41 C45 1.505(17) . ?
C35 H35A 0.9600 . ?
C35 H35B 0.9600 . ?
C35 H35C 0.9600 . ?
C40 H40 0.9300 . ?
C40 C39 1.463(14) . ?
C49 C50 1.352(19) . ?
C36 H36A 0.9601 . ?
C36 H36B 0.9601 . ?
C36 H36C 0.9599 . ?
C36 C32 1.501(16) . ?
C44 H44A 0.9600 . ?
C44 H44B 0.9600 . ?
C44 H44C 0.9600 . ?
C44 C39 1.45(2) . ?
C39 H39 0.9800 . ?
C45 H45A 0.9600 . ?
C45 H45B 0.9600 . ?
C45 H45C 0.9600 . ?

loop_
_geom_torsion_atom_site_label_1
_geom_torsion_atom_site_label_2
_geom_torsion_atom_site_label_3
_geom_torsion_atom_site_label_4
_geom_torsion
_geom_torsion_site_symmetry_1
_geom_torsion_site_symmetry_2
_geom_torsion_site_symmetry_3
_geom_torsion_site_symmetry_4
_geom_torsion_publ_flag
Rh1 N2 C10 C11 14.8(18) . . . . ?
Rh1 N2 C10 C9 -158.2(9) . . . . ?
Rh1 N2 C7 C6 -31(2) . . . . ?
Rh1 N2 C7 C8 151.9(9) . . . . ?
Rh1 N1 C15 C14 -155.7(8) . . . . ?
Rh1 N1 C15 C16 41.9(16) . . . . ?
Rh1 N1 C12 C13 157.4(7) . . . . ?
Rh1 N1 C12 C11 -22.0(14) . . . . ?
F5 C52 C51 F4 3(3) . . . . ?
F5 C52 C51 C50 -173.2(15) . . . . ?
F1 C48 C49 F2 -20(3) . . . . ?
F1 C48 C49 C50 179.8(17) . . . . ?
F4 C51 C50 F3 13(3) . . . . ?
F4 C51 C50 C49 176(2) . . . . ?
F2 C49 C50 F3 6(3) . . . . ?
F2 C49 C50 C51 -157(2) . . . . ?
N2 C10 C11 C12 11(2) . . . . ?
N2 C10 C11 C47 -177.8(13) . . . . ?
N2 C10 C9 C8 1.9(16) . . . . ?
N2 C7 C8 C9 5.1(16) . . . . ?
N1 C15 C14 C13 5.1(13) . . . . ?
N1 C15 C16 C17 6.9(18) . . . . ?
N1 C15 C16 C38 -176.7(10) . . . . ?
N3 C22 C23 C24 -0.8(17) . . . . ?
C10 N2 C7 C6 173.7(14) . . . . ?
C10 N2 C7 C8 -3.8(14) . . . . ?
C10 C11 C12 N1 -7.3(17) . . . . ?
C10 C11 C12 C13 173.2(11) . . . . ?
C10 C11 C47 C52 -79.0(17) . . . . ?
C10 C11 C47 C48 90.9(17) . . . . ?
C10 C9 C8 C7 -4.3(17) . . . . ?
C11 C10 C9 C8 -172.1(13) . . . . ?
C11 C47 C52 F5 -6(2) . . . . ?
C11 C47 C52 C51 179.8(15) . . . . ?
C11 C47 C48 F1 4(2) . . . . ?
C11 C47 C48 C49 174.2(17) . . . . ?
C15 N1 C12 C13 3.3(11) . . . . ?
C15 N1 C12 C11 -176.2(10) . . . . ?
C15 C16 C38 C43 -103.8(12) . . . . ?
C15 C16 C38 C39 72.5(15) . . . . ?
C14 C13 C12 N1 -0.3(12) . . . . ?
C14 C13 C12 C11 179.2(11) . . . . ?
C14 C15 C16 C17 -155.1(11) . . . . ?
C14 C15 C16 C38 21.4(14) . . . . ?
C12 N1 C15 C14 -5.2(13) . . . . ?
C12 N1 C15 C16 -167.7(10) . . . . ?
C12 C13 C14 C15 -2.8(12) . . . . ?
C12 C11 C47 C52 92.8(16) . . . . ?
C12 C11 C47 C48 -97.4(15) . . . . ?
C34 C29 C6 C5 106.3(13) . . . . ?
C34 C29 C6 C7 -83.1(14) . . . . ?
C34 C29 C30 C31 4(2) . . . . ?
C34 C29 C30 C35 -176.4(14) . . . . ?
C34 C33 C32 C31 3(2) . . . . ?
C34 C33 C32 C36 178.5(16) . . . . ?
C17 C16 C38 C43 73.4(13) . . . . ?
C17 C16 C38 C39 -110.3(13) . . . . ?
C17 C18 C19 C20 -2(2) . . . . ?
C27 C1 C26 N3 41.9(14) . . . . ?
C27 C1 C26 C25 -143.2(12) . . . . ?
C27 C1 C2 C3 -3(2) . . . . ?
C27 C5 C6 C29 144.0(10) . . . . ?
C27 C5 C6 C7 -25.0(16) . . . . ?
C4 C3 C2 C1 4(2) . . . . ?
C4 C5 C6 C29 -24.6(15) . . . . ?
C4 C5 C6 C7 166.5(13) . . . . ?
C1 C27 C5 C4 -2.1(16) . . . . ?
C1 C27 C5 C6 -170.8(9) . . . . ?
C47 C11 C12 N1 -178.8(10) . . . . ?
C47 C11 C12 C13 1.8(15) . . . . ?
C47 C52 C51 F4 177.4(19) . . . . ?
C47 C52 C51 C50 1(3) . . . . ?
C47 C48 C49 F2 170(2) . . . . ?
C47 C48 C49 C50 9(3) . . . . ?
C3 C4 C5 C27 2.8(18) . . . . ?
C3 C4 C5 C6 171.4(11) . . . . ?
C5 C27 C1 C26 -172.0(9) . . . . ?
C5 C27 C1 C2 2.1(16) . . . . ?
C5 C4 C3 C2 -4(2) . . . . ?
C5 C6 C7 N2 -18(2) . . . . ?
C5 C6 C7 C8 159.2(12) . . . . ?
C21 C22 C23 C24 175.9(10) . . . . ?
C21 C20 C19 C18 -4(2) . . . . ?
C22 N3 C26 C1 171.4(11) . . . . ?
C22 N3 C26 C25 -3.2(17) . . . . ?
C22 C21 C28 C17 179.9(9) . . . . ?
C22 C21 C20 C19 -173.5(12) . . . . ?
C22 C23 C24 C25 -2.6(16) . . . . ?
C16 C15 C14 C13 170.4(10) . . . . ?
C16 C17 C28 C21 167.5(10) . . . . ?
C16 C17 C18 C19 -168.7(13) . . . . ?
C16 C38 C39 C40 173.7(12) . . . . ?
C16 C38 C39 C44 13(2) . . . . ?
C28 C17 C16 C15 24.0(17) . . . . ?
C28 C17 C16 C38 -152.5(10) . . . . ?
C28 C17 C18 C19 8.4(18) . . . . ?
C28 C21 C22 N3 -39.2(14) . . . . ?
C28 C21 C22 C23 143.8(11) . . . . ?
C28 C21 C20 C19 2.8(17) . . . . ?
C43 C38 C39 C40 -10.1(19) . . . . ?
C43 C38 C39 C44 -171.1(15) . . . . ?
C43 C42 C41 C40 2(2) . . . . ?
C43 C42 C41 C45 -177.1(15) . . . . ?
C29 C34 C33 C32 -1(2) . . . . ?
C29 C6 C7 N2 173.6(13) . . . . ?
C29 C6 C7 C8 -9.2(18) . . . . ?
C29 C30 C31 C32 -2(2) . . . . ?
C18 C17 C16 C15 -159.2(11) . . . . ?
C18 C17 C16 C38 24.3(14) . . . . ?
C18 C17 C28 C21 -9.4(14) . . . . ?
C6 C29 C30 C31 177.3(13) . . . . ?
C6 C29 C30 C35 -3(2) . . . . ?
C6 C7 C8 C9 -172.8(13) . . . . ?
C7 N2 C10 C11 174.4(13) . . . . ?
C7 N2 C10 C9 1.4(14) . . . . ?
C26 N3 C22 C21 -173.7(10) . . . . ?
C26 N3 C22 C23 3.6(16) . . . . ?
C26 C1 C2 C3 170.3(14) . . . . ?
C26 C25 C24 C23 3.3(17) . . . . ?
C52 C47 C48 F1 175.4(15) . . . . ?
C52 C47 C48 C49 -15(3) . . . . ?
C52 C51 C50 F3 -171.1(16) . . . . ?
C52 C51 C50 C49 -8(3) . . . . ?
C33 C34 C29 C6 -176.1(13) . . . . ?
C33 C34 C29 C30 -2(2) . . . . ?
C20 C21 C22 N3 137.1(10) . . . . ?
C20 C21 C22 C23 -39.9(15) . . . . ?
C20 C21 C28 C17 4.0(15) . . . . ?
C38 C43 C42 C41 -3(2) . . . . ?
C24 C25 C26 N3 0(2) . . . . ?
C24 C25 C26 C1 -174.4(11) . . . . ?
C37 C34 C29 C6 0(2) . . . . ?
C37 C34 C29 C30 173.8(16) . . . . ?
C37 C34 C33 C32 -177.2(15) . . . . ?
C2 C1 C26 N3 -131.4(14) . . . . ?
C2 C1 C26 C25 43.6(19) . . . . ?
C9 C10 C11 C12 -176.0(12) . . . . ?
C9 C10 C11 C47 -5.2(18) . . . . ?
C30 C29 C6 C5 -67.5(17) . . . . ?
C30 C29 C6 C7 103.1(17) . . . . ?
C30 C31 C32 C33 -1(2) . . . . ?
C30 C31 C32 C36 -176.6(16) . . . . ?
C42 C43 C38 C16 -176.5(11) . . . . ?
C42 C43 C38 C39 7.1(19) . . . . ?
C42 C41 C40 C39 -5(2) . . . . ?
C48 C47 C52 F5 -177.0(13) . . . . ?
C48 C47 C52 C51 9(3) . . . . ?
C48 C49 C50 F3 166.8(17) . . . . ?
C48 C49 C50 C51 4(3) . . . . ?
C46 C43 C38 C16 6(2) . . . . ?
C46 C43 C38 C39 -170.3(18) . . . . ?
C46 C43 C42 C41 174.8(19) . . . . ?
C41 C40 C39 C38 10(2) . . . . ?
C41 C40 C39 C44 171.0(17) . . . . ?
C35 C30 C31 C32 178.0(15) . . . . ?
C45 C41 C40 C39 173.6(16) . . . . ?

loop_
_twin_individual_id
_twin_individual_mass_fraction_refined
1 0.49(2)
2 0.51(2)
